data_7129829
loop_
_publ_author_name
'Jeon, Hyeri'
'Kim, Jisoo'
'Kim, Jin'
'Cho, Kyung-Bin'
'Hong, Seungwoo'

_publ_section_title
;
 An end-on bis(\m-hydroxido) dimanganese(II,III) azide complex for C-H
 bond and O-H bond activation reactions.
;
_journal_issue 29
_journal_name_full 'Chemical communications (Cambridge, England)'
_journal_page_first 4623
_journal_page_last 4626
_journal_paper_doi 10.1039/d2cc01129h
_journal_volume 58
_journal_year 2022
_chemical_formula_moiety 'C32 H42 Mn2 N18 O4'
_chemical_formula_sum 'C32 H42 Mn2 N18 O4'
_chemical_formula_weight 852.71
_space_group_crystal_system monoclinic
_space_group_IT_number 14
_space_group_name_Hall '-P 2ybc'
_space_group_name_H-M_alt 'P 1 21/c 1'
_atom_sites_solution_hydrogens mixed
_audit_creation_method SHELXL-2016/6
_audit_update_record
;
2021-08-30 deposited with the CCDC.	2022-03-14 downloaded from the CCDC.
;
_cell_angle_alpha 90
_cell_angle_beta 99.8018(13)
_cell_angle_gamma 90
_cell_formula_units_Z 2
_cell_length_a 10.8912(11)
_cell_length_b 10.4204(11)
_cell_length_c 16.9841(17)
_cell_measurement_reflns_used 23415
_cell_measurement_temperature 120(2)
_cell_measurement_theta_max 25.032
_cell_measurement_theta_min 1.898
_cell_volume 1899.4(3)
_computing_cell_refinement 'Bruker SMART'
_computing_data_collection 'Bruker SMART'
_computing_data_reduction 'Bruker SAINT'
_computing_molecular_graphics 'Bruker SHELXTL'
_computing_publication_material 'Bruker SHELXTL'
_computing_structure_refinement 'SHELXL-2016/6 (Sheldrick, 2016)'
_computing_structure_solution 'SHELXT 2014/4 (Sheldrick, 2014)'
_diffrn_ambient_temperature 120(2)
_diffrn_measured_fraction_theta_full 0.999
_diffrn_measured_fraction_theta_max 0.999
_diffrn_measurement_device_type 'CCD area detector'
_diffrn_measurement_method 'phi and omega scans'
_diffrn_radiation_type MoK\a
_diffrn_radiation_wavelength 0.71073
_diffrn_reflns_av_R_equivalents 0.0481
_diffrn_reflns_av_unetI/netI 0.0322
_diffrn_reflns_Laue_measured_fraction_full 0.999
_diffrn_reflns_Laue_measured_fraction_max 0.999
_diffrn_reflns_limit_h_max 12
_diffrn_reflns_limit_h_min -12
_diffrn_reflns_limit_k_max 12
_diffrn_reflns_limit_k_min -12
_diffrn_reflns_limit_l_max 20
_diffrn_reflns_limit_l_min -20
_diffrn_reflns_number 23415
_diffrn_reflns_point_group_measured_fraction_full 0.999
_diffrn_reflns_point_group_measured_fraction_max 0.999
_diffrn_reflns_theta_full 25.032
_diffrn_reflns_theta_max 25.032
_diffrn_reflns_theta_min 1.898
_diffrn_source 'fine-focus sealed tube'
_exptl_absorpt_coefficient_mu 0.728
_exptl_absorpt_correction_type multi-scan
_exptl_absorpt_process_details SADABS
_exptl_crystal_colour orange
_exptl_crystal_density_diffrn 1.491
_exptl_crystal_density_meas ?
_exptl_crystal_density_method 'not measured'
_exptl_crystal_description block
_exptl_crystal_F_000 884
_exptl_crystal_size_max 0.400
_exptl_crystal_size_mid 0.300
_exptl_crystal_size_min 0.200
_exptl_transmission_factor_max 0.745
_exptl_transmission_factor_min 0.698
_refine_diff_density_max 1.837
_refine_diff_density_min -0.548
_refine_diff_density_rms 0.086
_refine_ls_extinction_method none
_refine_ls_goodness_of_fit_ref 1.064
_refine_ls_hydrogen_treatment mixed
_refine_ls_matrix_type full
_refine_ls_number_parameters 256
_refine_ls_number_reflns 3343
_refine_ls_number_restraints 1
_refine_ls_restrained_S_all 1.065
_refine_ls_R_factor_all 0.0558
_refine_ls_R_factor_gt 0.0435
_refine_ls_shift/su_max 0.000
_refine_ls_shift/su_mean 0.000
_refine_ls_structure_factor_coef Fsqd
_refine_ls_weighting_details 'w=1/[\s^2^(Fo^2^)+(0.0606P)^2^+3.5529P] where P=(Fo^2^+2Fc^2^)/3'
_refine_ls_weighting_scheme calc
_refine_ls_wR_factor_gt 0.1162
_refine_ls_wR_factor_ref 0.1240
_reflns_Friedel_coverage 0.000
_reflns_number_gt 2727
_reflns_number_total 3343
_reflns_threshold_expression 'I > 2\s(I)'
_cod_data_source_file d2cc01129h2.cif
_cod_data_source_block pre2_CCDC1
_cod_depositor_comments
;
The following automatic conversions were performed:

data item '_exptl_crystal_density_meas' value 'not measured' was
changed to '?' -- the value is perceived as not measured.

Automatic conversion script
Id: cif_fix_values 7556 2019-12-06 15:28:31Z antanas 

 Adding full bibliography for 7129828--7129829.cif.
;
_cod_original_sg_symbol_H-M 'P 21/c'
_cod_database_code 7129829
_shelx_shelxl_version_number 2016/6
_shelx_space_group_comment
;
The symmetry employed for this shelxl refinement is uniquely defined
by the following loop, which should always be used as a source of
symmetry information in preference to the above space-group names.
They are only intended as comments.
;
_shelx_estimated_absorpt_t_min 0.759
_shelx_estimated_absorpt_t_max 0.868

loop_
_space_group_symop_operation_xyz
'x, y, z'
'-x, y+1/2, -z+1/2'
'-x, -y, -z'
'x, -y-1/2, z-1/2'

loop_
_atom_site_label
_atom_site_type_symbol
_atom_site_fract_x
_atom_site_fract_y
_atom_site_fract_z
_atom_site_U_iso_or_equiv
_atom_site_adp_type
_atom_site_occupancy
_atom_site_site_symmetry_order
_atom_site_calc_flag
_atom_site_refinement_flags_posn
_atom_site_refinement_flags_adp
_atom_site_refinement_flags_occupancy
_atom_site_disorder_assembly
_atom_site_disorder_group
Mn1 Mn 0.48833(4) 0.13147(4) 0.06373(3) 0.01384(16) Uani 1 1 d . . . . .
N2 N 0.5541(2) 0.1309(3) 0.19863(15) 0.0173(6) Uani 1 1 d . . . . .
N1 N 0.3170(2) 0.0659(3) 0.12511(15) 0.0159(6) Uani 1 1 d . . . . .
N3 N 0.3450(2) 0.2864(2) 0.03392(15) 0.0169(6) Uani 1 1 d . . . . .
C8 C 0.2406(3) 0.2720(3) 0.06659(18) 0.0168(7) Uani 1 1 d . . . . .
C12 C 0.3415(3) 0.3629(3) -0.02987(19) 0.0194(7) Uani 1 1 d . . . . .
H12 H 0.415602 0.374796 -0.051509 0.023 Uiso 1 1 calc R U . . .
C9 C 0.1299(3) 0.3319(3) 0.0334(2) 0.0217(7) Uani 1 1 d . . . . .
H9 H 0.057000 0.320410 0.056444 0.026 Uiso 1 1 calc R U . . .
C4 C 0.5344(3) 0.0283(3) 0.32178(19) 0.0215(7) Uani 1 1 d . . . . .
H4 H 0.486724 -0.023761 0.351219 0.026 Uiso 1 1 calc R U . . .
C5 C 0.4895(3) 0.0581(3) 0.24230(18) 0.0172(7) Uani 1 1 d . . . . .
C2 C 0.7164(3) 0.1505(3) 0.3128(2) 0.0254(8) Uani 1 1 d . . . . .
H2 H 0.795488 0.183983 0.335803 0.030 Uiso 1 1 calc R U . . .
C7 C 0.2569(3) 0.1892(3) 0.13994(18) 0.0172(7) Uani 1 1 d . . . . .
H7A H 0.308842 0.234740 0.184831 0.021 Uiso 1 1 calc R U . . .
H7B H 0.174523 0.172149 0.155069 0.021 Uiso 1 1 calc R U . . .
C1 C 0.6664(3) 0.1756(3) 0.2343(2) 0.0212(7) Uani 1 1 d . . . . .
H1 H 0.713134 0.226820 0.203771 0.025 Uiso 1 1 calc R U . . .
C10 C 0.1268(3) 0.4083(3) -0.0334(2) 0.0247(8) Uani 1 1 d . . . . .
H10 H 0.051477 0.448986 -0.057162 0.030 Uiso 1 1 calc R U . . .
C6 C 0.3681(3) 0.0021(3) 0.20100(18) 0.0203(7) Uani 1 1 d . . . . .
H6A H 0.380783 -0.089945 0.190427 0.024 Uiso 1 1 calc R U . . .
H6B H 0.306319 0.008017 0.237357 0.024 Uiso 1 1 calc R U . . .
C3 C 0.6490(3) 0.0754(3) 0.3575(2) 0.0258(8) Uani 1 1 d . . . . .
H3 H 0.681121 0.056523 0.411816 0.031 Uiso 1 1 calc R U . . .
C11 C 0.2342(3) 0.4252(3) -0.0654(2) 0.0227(7) Uani 1 1 d . . . . .
H11 H 0.234240 0.478422 -0.110778 0.027 Uiso 1 1 calc R U . . .
C13 C 0.2327(3) -0.0188(3) 0.07047(19) 0.0193(7) Uani 1 1 d . . . . .
H13A H 0.272271 -0.104452 0.071128 0.023 Uiso 1 1 calc R U . . .
H13B H 0.226741 0.015589 0.015625 0.023 Uiso 1 1 calc R U . . .
C14 C 0.1013(3) -0.0371(4) 0.0871(2) 0.0255(8) Uani 1 1 d . . . . .
H14A H 0.055734 0.045364 0.078880 0.031 Uiso 1 1 calc R U . . .
H14B H 0.057038 -0.100313 0.048953 0.031 Uiso 1 1 calc R U . . .
O1 O 0.1018(2) -0.0802(3) 0.16584(15) 0.0304(6) Uani 1 1 d . . . . .
C15 C -0.0247(3) -0.0924(4) 0.1795(2) 0.0377(10) Uani 1 1 d . . . . .
H15A H -0.067039 -0.162786 0.146307 0.045 Uiso 1 1 calc R U . . .
H15B H -0.070773 -0.011817 0.164260 0.045 Uiso 1 1 calc R U . . .
C16 C -0.0244(4) -0.1198(4) 0.2644(3) 0.0438(11) Uani 1 1 d . . . . .
H16A H 0.029883 -0.057804 0.298157 0.053 Uiso 1 1 calc R U . . .
H16B H -0.109850 -0.111868 0.276530 0.053 Uiso 1 1 calc R U . . .
O2 O 0.0217(3) -0.2500(4) 0.2812(2) 0.0666(10) Uani 1 1 d D . . . .
N4 N 0.6272(3) 0.2685(3) 0.04260(18) 0.0254(7) Uani 1 1 d . . . . .
N5 N 0.7357(3) 0.2610(3) 0.05261(17) 0.0261(7) Uani 1 1 d . . . . .
N6 N 0.8449(3) 0.2561(4) 0.0620(2) 0.0477(10) Uani 1 1 d . . . . .
N7 N 0.5711(2) -0.0614(3) 0.06263(15) 0.0195(6) Uani 1 1 d . . . . .
N8 N 0.6142(2) -0.1213(3) 0.12201(16) 0.0200(6) Uani 1 1 d . . . . .
N9 N 0.6547(3) -0.1786(3) 0.17831(18) 0.0376(8) Uani 1 1 d . . . . .
H2A H 0.072(3) -0.254(4) 0.3375(15) 0.045 Uiso 1 1 d D U . . .

loop_
_atom_site_aniso_label
_atom_site_aniso_U_11
_atom_site_aniso_U_22
_atom_site_aniso_U_33
_atom_site_aniso_U_23
_atom_site_aniso_U_13
_atom_site_aniso_U_12
Mn1 0.0144(3) 0.0154(3) 0.0124(3) 0.00068(19) 0.00428(17) 0.00081(18)
N2 0.0197(13) 0.0182(14) 0.0145(13) -0.0018(11) 0.0038(10) -0.0006(11)
N1 0.0155(13) 0.0186(14) 0.0141(13) 0.0002(11) 0.0039(10) 0.0006(11)
N3 0.0169(13) 0.0168(14) 0.0181(14) -0.0011(11) 0.0057(10) 0.0006(10)
C8 0.0165(15) 0.0176(17) 0.0173(17) -0.0052(13) 0.0054(12) -0.0008(12)
C12 0.0216(16) 0.0184(17) 0.0199(17) 0.0016(13) 0.0078(13) 0.0009(13)
C9 0.0187(16) 0.0230(18) 0.0246(18) -0.0043(14) 0.0067(13) 0.0018(13)
C4 0.0293(18) 0.0217(18) 0.0149(16) 0.0011(14) 0.0078(13) 0.0063(14)
C5 0.0205(16) 0.0178(17) 0.0145(16) -0.0033(13) 0.0062(12) 0.0042(13)
C2 0.0252(18) 0.0223(19) 0.0258(19) -0.0046(15) -0.0036(14) 0.0009(14)
C7 0.0184(15) 0.0191(17) 0.0158(16) -0.0037(13) 0.0079(12) -0.0002(13)
C1 0.0204(16) 0.0184(17) 0.0246(18) -0.0034(14) 0.0033(13) -0.0023(13)
C10 0.0234(17) 0.0250(19) 0.0248(19) -0.0018(15) 0.0013(14) 0.0085(14)
C6 0.0226(16) 0.0222(18) 0.0175(17) 0.0043(14) 0.0072(13) -0.0011(14)
C3 0.034(2) 0.0245(19) 0.0168(17) -0.0017(14) -0.0022(14) 0.0084(15)
C11 0.0304(18) 0.0190(18) 0.0191(18) 0.0025(14) 0.0056(14) 0.0058(14)
C13 0.0210(17) 0.0189(17) 0.0183(17) -0.0015(13) 0.0047(13) -0.0042(13)
C14 0.0205(17) 0.028(2) 0.028(2) -0.0042(15) 0.0035(14) -0.0037(14)
O1 0.0234(13) 0.0377(15) 0.0329(14) -0.0006(12) 0.0128(10) -0.0083(11)
C15 0.0256(19) 0.045(2) 0.046(2) -0.007(2) 0.0149(17) -0.0101(17)
C16 0.034(2) 0.053(3) 0.047(3) -0.002(2) 0.0159(19) -0.002(2)
O2 0.061(2) 0.075(3) 0.067(2) 0.021(2) 0.0175(18) 0.0146(19)
N4 0.0191(16) 0.0265(16) 0.0326(17) 0.0059(13) 0.0103(12) -0.0025(12)
N5 0.0272(19) 0.0257(17) 0.0270(17) -0.0083(13) 0.0094(12) -0.0088(12)
N6 0.0213(18) 0.057(2) 0.067(3) -0.030(2) 0.0127(16) -0.0110(16)
N7 0.0249(14) 0.0202(15) 0.0130(14) 0.0006(12) 0.0019(11) 0.0052(12)
N8 0.0238(14) 0.0205(15) 0.0156(15) -0.0006(13) 0.0034(12) 0.0030(12)
N9 0.057(2) 0.0337(19) 0.0192(17) 0.0036(15) -0.0016(15) 0.0150(17)

loop_
_atom_type_symbol
_atom_type_description
_atom_type_scat_dispersion_real
_atom_type_scat_dispersion_imag
_atom_type_scat_source
C C 0.0033 0.0016 'International Tables Vol C Tables 4.2.6.8 and 6.1.1.4'
H H 0.0000 0.0000 'International Tables Vol C Tables 4.2.6.8 and 6.1.1.4'
N N 0.0061 0.0033 'International Tables Vol C Tables 4.2.6.8 and 6.1.1.4'
O O 0.0106 0.0060 'International Tables Vol C Tables 4.2.6.8 and 6.1.1.4'
Mn Mn 0.3368 0.7283 'International Tables Vol C Tables 4.2.6.8 and 6.1.1.4'

loop_
_geom_angle_atom_site_label_1
_geom_angle_atom_site_label_2
_geom_angle_atom_site_label_3
_geom_angle
_geom_angle_site_symmetry_1
_geom_angle_site_symmetry_3
_geom_angle_publ_flag
N4 Mn1 N7 107.67(11) . . ?
N4 Mn1 N3 88.09(10) . . ?
N7 Mn1 N3 157.56(10) . . ?
N4 Mn1 N7 98.73(11) . 3_655 ?
N7 Mn1 N7 75.42(11) . 3_655 ?
N3 Mn1 N7 86.69(10) . 3_655 ?
N4 Mn1 N2 93.43(10) . . ?
N7 Mn1 N2 86.99(9) . . ?
N3 Mn1 N2 108.41(9) . . ?
N7 Mn1 N2 160.96(10) 3_655 . ?
N4 Mn1 N1 152.35(10) . . ?
N7 Mn1 N1 95.37(10) . . ?
N3 Mn1 N1 74.87(9) . . ?
N7 Mn1 N1 101.78(9) 3_655 . ?
N2 Mn1 N1 72.27(9) . . ?
C5 N2 C1 117.8(3) . . ?
C5 N2 Mn1 116.9(2) . . ?
C1 N2 Mn1 123.7(2) . . ?
C6 N1 C13 112.4(2) . . ?
C6 N1 C7 110.8(2) . . ?
C13 N1 C7 112.2(2) . . ?
C6 N1 Mn1 107.73(17) . . ?
C13 N1 Mn1 110.15(18) . . ?
C7 N1 Mn1 103.13(18) . . ?
C12 N3 C8 119.1(3) . . ?
C12 N3 Mn1 122.3(2) . . ?
C8 N3 Mn1 115.4(2) . . ?
N3 C8 C9 121.0(3) . . ?
N3 C8 C7 114.5(3) . . ?
C9 C8 C7 124.5(3) . . ?
N3 C12 C11 122.5(3) . . ?
C10 C9 C8 119.3(3) . . ?
C3 C4 C5 119.3(3) . . ?
N2 C5 C4 122.2(3) . . ?
N2 C5 C6 117.6(3) . . ?
C4 C5 C6 120.1(3) . . ?
C1 C2 C3 118.7(3) . . ?
N1 C7 C8 110.5(2) . . ?
N2 C1 C2 123.2(3) . . ?
C11 C10 C9 119.5(3) . . ?
N1 C6 C5 113.8(3) . . ?
C4 C3 C2 118.9(3) . . ?
C10 C11 C12 118.6(3) . . ?
N1 C13 C14 117.5(3) . . ?
O1 C14 C13 111.4(3) . . ?
C14 O1 C15 109.4(3) . . ?
O1 C15 C16 109.4(3) . . ?
O2 C16 C15 108.4(4) . . ?
N5 N4 Mn1 130.8(3) . . ?
N4 N5 N6 178.5(4) . . ?
N8 N7 Mn1 124.3(2) . . ?
N8 N7 Mn1 129.3(2) . 3_655 ?
Mn1 N7 Mn1 104.58(11) . 3_655 ?
N9 N8 N7 179.6(4) . . ?

loop_
_geom_bond_atom_site_label_1
_geom_bond_atom_site_label_2
_geom_bond_distance
_geom_bond_site_symmetry_2
_geom_bond_publ_flag
Mn1 N4 2.154(3) . ?
Mn1 N7 2.204(3) . ?
Mn1 N3 2.243(3) . ?
Mn1 N7 2.255(3) 3_655 ?
Mn1 N2 2.281(3) . ?
Mn1 N1 2.387(2) . ?
N2 C5 1.341(4) . ?
N2 C1 1.353(4) . ?
N1 C6 1.473(4) . ?
N1 C13 1.481(4) . ?
N1 C7 1.483(4) . ?
N3 C12 1.341(4) . ?
N3 C8 1.356(4) . ?
C8 C9 1.389(4) . ?
C8 C7 1.501(4) . ?
C12 C11 1.382(5) . ?
C9 C10 1.383(5) . ?
C4 C3 1.382(5) . ?
C4 C5 1.390(5) . ?
C5 C6 1.505(4) . ?
C2 C1 1.376(5) . ?
C2 C3 1.384(5) . ?
C10 C11 1.382(5) . ?
C13 C14 1.517(4) . ?
C14 O1 1.410(4) . ?
O1 C15 1.442(4) . ?
C15 C16 1.469(6) . ?
C16 O2 1.458(6) . ?
N4 N5 1.168(4) . ?
N5 N6 1.173(4) . ?
N7 N8 1.211(4) . ?
N8 N9 1.150(4) . ?

loop_
_geom_torsion_atom_site_label_1
_geom_torsion_atom_site_label_2
_geom_torsion_atom_site_label_3
_geom_torsion_atom_site_label_4
_geom_torsion
_geom_torsion_site_symmetry_1
_geom_torsion_site_symmetry_2
_geom_torsion_site_symmetry_3
_geom_torsion_site_symmetry_4
_geom_torsion_publ_flag
C12 N3 C8 C9 2.1(5) . . . . ?
Mn1 N3 C8 C9 -157.8(2) . . . . ?
C12 N3 C8 C7 -177.3(3) . . . . ?
Mn1 N3 C8 C7 22.8(3) . . . . ?
C8 N3 C12 C11 -2.0(5) . . . . ?
Mn1 N3 C12 C11 156.5(3) . . . . ?
N3 C8 C9 C10 -0.7(5) . . . . ?
C7 C8 C9 C10 178.6(3) . . . . ?
C1 N2 C5 C4 0.1(4) . . . . ?
Mn1 N2 C5 C4 166.3(2) . . . . ?
C1 N2 C5 C6 -176.4(3) . . . . ?
Mn1 N2 C5 C6 -10.3(4) . . . . ?
C3 C4 C5 N2 0.2(5) . . . . ?
C3 C4 C5 C6 176.7(3) . . . . ?
C6 N1 C7 C8 162.5(2) . . . . ?
C13 N1 C7 C8 -71.0(3) . . . . ?
Mn1 N1 C7 C8 47.5(3) . . . . ?
N3 C8 C7 N1 -50.3(4) . . . . ?
C9 C8 C7 N1 130.4(3) . . . . ?
C5 N2 C1 C2 -0.4(5) . . . . ?
Mn1 N2 C1 C2 -165.5(2) . . . . ?
C3 C2 C1 N2 0.3(5) . . . . ?
C8 C9 C10 C11 -0.8(5) . . . . ?
C13 N1 C6 C5 155.7(3) . . . . ?
C7 N1 C6 C5 -77.9(3) . . . . ?
Mn1 N1 C6 C5 34.2(3) . . . . ?
N2 C5 C6 N1 -17.9(4) . . . . ?
C4 C5 C6 N1 165.4(3) . . . . ?
C5 C4 C3 C2 -0.3(5) . . . . ?
C1 C2 C3 C4 0.1(5) . . . . ?
C9 C10 C11 C12 1.0(5) . . . . ?
N3 C12 C11 C10 0.4(5) . . . . ?
C6 N1 C13 C14 78.2(4) . . . . ?
C7 N1 C13 C14 -47.4(4) . . . . ?
Mn1 N1 C13 C14 -161.7(2) . . . . ?
N1 C13 C14 O1 -54.9(4) . . . . ?
C13 C14 O1 C15 178.3(3) . . . . ?
C14 O1 C15 C16 -172.2(3) . . . . ?
O1 C15 C16 O2 -70.5(4) . . . . ?
